data_7031878
loop_
_publ_author_name
'Ong, Yih Ching'
'Blair, Victoria L.'
'Kedzierski, Lukasz'
'Andrews, Philip C.'

_publ_section_title
;
 Stability and toxicity of heteroleptic organometallic Bi(v) complexes
 towards Leishmania major.
;
_journal_issue 34
_journal_name_full 'Dalton transactions (Cambridge, England : 2003)'
_journal_page_first 12904
_journal_paper_doi 10.1039/c4dt00957f
_journal_volume 43
_journal_year 2014
_chemical_formula_moiety 'C32 H23 Bi N2 O8'
_chemical_formula_sum 'C32 H23 Bi N2 O8'
_chemical_formula_weight 772.50
_chemical_name_systematic
; 
 ? 
;
_space_group_IT_number 43
_symmetry_cell_setting orthorhombic
_symmetry_space_group_name_Hall 'F 2 -2d'
_symmetry_space_group_name_H-M 'F d d 2'
_atom_sites_solution_hydrogens geom
_atom_sites_solution_primary direct
_atom_sites_solution_secondary difmap
_audit_creation_method SHELXL-97
_cell_angle_alpha 90.00
_cell_angle_beta 90.00
_cell_angle_gamma 90.00
_cell_formula_units_Z 8
_cell_length_a 13.4495(7)
_cell_length_b 19.5188(13)
_cell_length_c 21.4053(13)
_cell_measurement_reflns_used 2022
_cell_measurement_temperature 100(2)
_cell_measurement_theta_max 29.2775
_cell_measurement_theta_min 2.0663
_cell_volume 5619.3(6)
_computing_cell_refinement
;
CrysAlisPro, Agilent Technologies,
Version 1.171.35.15 (release 03-08-2011 CrysAlis171 .NET)
(compiled Aug  3 2011,13:03:54)
;
_computing_data_collection
;
CrysAlisPro, Agilent Technologies,
Version 1.171.35.15 (release 03-08-2011 CrysAlis171 .NET)
(compiled Aug  3 2011,13:03:54)
;
_computing_data_reduction
;
CrysAlisPro, Agilent Technologies,
Version 1.171.35.15 (release 03-08-2011 CrysAlis171 .NET)
(compiled Aug  3 2011,13:03:54)
;
_computing_molecular_graphics X-Seed
_computing_publication_material CIF-TAB
_computing_structure_refinement 'SHELXL-97 (Sheldrick, 1997)'
_computing_structure_solution 'SHELXS-97 (Sheldrick, 1990)'
_diffrn_ambient_temperature 100(2)
_diffrn_measured_fraction_theta_full 0.994
_diffrn_measured_fraction_theta_max 0.838
_diffrn_measurement_device_type 'Xcalibur, Ruby, Gemini ultra'
_diffrn_radiation_monochromator graphite
_diffrn_radiation_source 'Enhance (Mo) X-ray Source'
_diffrn_radiation_type MoK\a
_diffrn_radiation_wavelength 0.71073
_diffrn_reflns_av_R_equivalents 0.0228
_diffrn_reflns_av_sigmaI/netI 0.0496
_diffrn_reflns_limit_h_max 11
_diffrn_reflns_limit_h_min -18
_diffrn_reflns_limit_k_max 14
_diffrn_reflns_limit_k_min -24
_diffrn_reflns_limit_l_max 19
_diffrn_reflns_limit_l_min -27
_diffrn_reflns_number 3813
_diffrn_reflns_theta_full 25.00
_diffrn_reflns_theta_max 29.34
_diffrn_reflns_theta_min 2.07
_exptl_absorpt_coefficient_mu 6.333
_exptl_absorpt_correction_T_max 0.3640
_exptl_absorpt_correction_T_min 0.1439
_exptl_absorpt_correction_type multi-scan
_exptl_absorpt_process_details
;
CrysAlisPro, Agilent Technologies,
Version 1.171.35.15 (release 03-08-2011 CrysAlis171 .NET)
(compiled Aug  3 2011,13:03:54)
Empirical absorption correction using spherical harmonics,
 implemented in SCALE3 ABSPACK scaling algorithm.
;
_exptl_crystal_colour yellow
_exptl_crystal_density_diffrn 1.826
_exptl_crystal_density_method 'not measured'
_exptl_crystal_description plate
_exptl_crystal_F_000 3008
_exptl_crystal_size_max 0.50
_exptl_crystal_size_mid 0.25
_exptl_crystal_size_min 0.20
_refine_diff_density_max 0.913
_refine_diff_density_min -0.413
_refine_diff_density_rms 0.091
_refine_ls_abs_structure_details 'Flack H D (1983), Acta Cryst. A39, 876-881'
_refine_ls_abs_structure_Flack -0.023(7)
_refine_ls_extinction_method none
_refine_ls_goodness_of_fit_ref 0.849
_refine_ls_hydrogen_treatment constr
_refine_ls_matrix_type full
_refine_ls_number_parameters 196
_refine_ls_number_reflns 2377
_refine_ls_number_restraints 1
_refine_ls_restrained_S_all 0.849
_refine_ls_R_factor_all 0.0223
_refine_ls_R_factor_gt 0.0184
_refine_ls_shift/su_max 0.000
_refine_ls_shift/su_mean 0.000
_refine_ls_structure_factor_coef Fsqd
_refine_ls_weighting_details 'calc w=1/[\s^2^(Fo^2^)+(0.0000P)^2^+0.0000P] where P=(Fo^2^+2Fc^2^)/3'
_refine_ls_weighting_scheme calc
_refine_ls_wR_factor_gt 0.0389
_refine_ls_wR_factor_ref 0.0418
_reflns_number_gt 2162
_reflns_number_total 2377
_reflns_threshold_expression >2sigma(I)
_cod_duplicate_entry 7031629
_cod_data_source_file c4dt00957f2.cif
_cod_data_source_block vb39-yc
_cod_database_code 7031878

loop_
_symmetry_equiv_pos_as_xyz
'x, y, z'
'-x, -y, z'
'-x+1/4, y+1/4, z+1/4'
'x+1/4, -y+1/4, z+1/4'
'x, y+1/2, z+1/2'
'-x, -y+1/2, z+1/2'
'-x+1/4, y+3/4, z+3/4'
'x+1/4, -y+3/4, z+3/4'
'x+1/2, y, z+1/2'
'-x+1/2, -y, z+1/2'
'-x+3/4, y+1/4, z+3/4'
'x+3/4, -y+1/4, z+3/4'
'x+1/2, y+1/2, z'
'-x+1/2, -y+1/2, z'
'-x+3/4, y+3/4, z+1/4'
'x+3/4, -y+3/4, z+1/4'

loop_
_atom_site_label
_atom_site_type_symbol
_atom_site_fract_x
_atom_site_fract_y
_atom_site_fract_z
_atom_site_U_iso_or_equiv
_atom_site_adp_type
_atom_site_occupancy
_atom_site_symmetry_multiplicity
_atom_site_calc_flag
_atom_site_refinement_flags
Bi1 Bi 0.5000 0.0000 0.47748(3) 0.01585(6) Uani 1 2 d S
O1 O -0.1493(2) 0.10375(17) 0.36133(16) 0.0347(8) Uani 1 1 d .
O2 O 0.3410(2) 0.03938(16) 0.48590(13) 0.0229(7) Uani 1 1 d .
O3 O -0.1583(2) 0.1111(2) 0.46217(16) 0.0373(9) Uani 1 1 d .
O4 O 0.3553(2) 0.03593(16) 0.38244(14) 0.0236(7) Uani 1 1 d .
N12 N -0.1113(3) 0.1028(2) 0.4138(2) 0.0283(9) Uani 1 1 d .
C1 C 0.3051(3) 0.0454(2) 0.4302(2) 0.0194(9) Uani 1 1 d .
C2 C 0.1960(3) 0.0636(2) 0.4256(2) 0.0187(9) Uani 1 1 d .
C3 C 0.1508(4) 0.0708(2) 0.3678(2) 0.0240(11) Uani 1 1 d .
H3 H 0.1888 0.0657 0.3307 0.029 Uiso 1 1 calc R
C4 C 0.0507(3) 0.0852(2) 0.3642(2) 0.0259(11) Uani 1 1 d .
H4 H 0.0191 0.0907 0.3248 0.031 Uiso 1 1 calc R
C5 C -0.0022(3) 0.0915(2) 0.4182(2) 0.0217(10) Uani 1 1 d .
C6 C 0.0404(3) 0.0865(2) 0.4764(3) 0.0244(9) Uani 1 1 d .
H6 H 0.0021 0.0930 0.5132 0.029 Uiso 1 1 calc R
C7 C 0.1402(3) 0.0719(2) 0.4797(3) 0.0222(10) Uani 1 1 d .
H7 H 0.1713 0.0674 0.5193 0.027 Uiso 1 1 calc R
C8 C 0.5550(3) 0.0984(2) 0.4440(2) 0.0200(10) Uani 1 1 d .
C9 C 0.5572(3) 0.1147(2) 0.3806(2) 0.0220(10) Uani 1 1 d .
H9 H 0.5350 0.0828 0.3501 0.026 Uiso 1 1 calc R
C10 C 0.5928(4) 0.1792(2) 0.3629(2) 0.0259(11) Uani 1 1 d .
H10 H 0.5938 0.1920 0.3201 0.031 Uiso 1 1 calc R
C11 C 0.6265(4) 0.2240(2) 0.4080(3) 0.0322(12) Uani 1 1 d .
H11 H 0.6515 0.2674 0.3956 0.039 Uiso 1 1 calc R
C12 C 0.6247(3) 0.2073(2) 0.4709(3) 0.0291(11) Uani 1 1 d .
H12 H 0.6481 0.2391 0.5012 0.035 Uiso 1 1 calc R
C13 C 0.5885(3) 0.1438(2) 0.4894(2) 0.0236(10) Uani 1 1 d .
H13 H 0.5867 0.1316 0.5324 0.028 Uiso 1 1 calc R
C14 C 0.5000 0.0000 0.5802(3) 0.0190(13) Uani 1 2 d S
C15 C 0.4112(4) -0.0078(2) 0.6124(2) 0.0251(10) Uani 1 1 d .
H15 H 0.3506 -0.0129 0.5902 0.030 Uiso 1 1 calc R
C16 C 0.4113(4) -0.0083(2) 0.6777(2) 0.0317(12) Uani 1 1 d .
H16 H 0.3508 -0.0142 0.6999 0.038 Uiso 1 1 calc R
C17 C 0.5000 0.0000 0.7100(3) 0.0347(18) Uani 1 2 d S
H17 H 0.5000 0.0000 0.7543 0.042 Uiso 1 2 calc SR

loop_
_atom_site_aniso_label
_atom_site_aniso_U_11
_atom_site_aniso_U_22
_atom_site_aniso_U_33
_atom_site_aniso_U_23
_atom_site_aniso_U_13
_atom_site_aniso_U_12
Bi1 0.01399(8) 0.01707(11) 0.01649(9) 0.000 0.000 -0.00079(13)
O1 0.0250(18) 0.039(2) 0.040(2) 0.0066(17) -0.0099(17) 0.0005(15)
O2 0.0184(14) 0.0278(18) 0.0226(18) -0.0007(14) -0.0021(14) -0.0002(13)
O3 0.0222(16) 0.056(3) 0.034(2) 0.0102(17) 0.0047(17) 0.0075(17)
O4 0.0217(16) 0.0245(18) 0.0245(17) 0.0010(14) -0.0001(14) 0.0003(14)
N12 0.024(2) 0.024(2) 0.037(2) 0.0095(19) -0.003(2) -0.0021(17)
C1 0.019(2) 0.013(2) 0.026(2) 0.0000(18) 0.001(2) -0.0021(17)
C2 0.018(2) 0.013(2) 0.025(2) -0.0019(17) 0.000(2) 0.0002(17)
C3 0.024(2) 0.023(3) 0.024(2) -0.003(2) 0.002(2) 0.001(2)
C4 0.028(2) 0.025(3) 0.025(2) -0.001(2) -0.005(2) 0.003(2)
C5 0.017(2) 0.018(3) 0.030(3) 0.002(2) -0.004(2) 0.0033(17)
C6 0.0232(19) 0.024(2) 0.026(2) 0.004(2) -0.001(3) 0.0028(18)
C7 0.020(2) 0.022(2) 0.025(2) -0.001(2) -0.004(2) -0.0013(18)
C8 0.016(2) 0.018(2) 0.026(2) -0.0013(19) -0.004(2) 0.0010(17)
C9 0.022(2) 0.023(3) 0.021(2) -0.0007(18) 0.004(2) 0.0022(19)
C10 0.024(2) 0.020(3) 0.034(3) 0.005(2) 0.010(2) 0.005(2)
C11 0.034(3) 0.014(3) 0.049(3) 0.005(2) 0.010(3) 0.001(2)
C12 0.026(2) 0.023(3) 0.039(3) -0.005(2) -0.002(2) -0.0054(19)
C13 0.022(2) 0.021(3) 0.028(2) -0.0007(19) 0.002(2) -0.0027(18)
C14 0.024(3) 0.019(3) 0.014(3) 0.000 0.000 0.001(3)
C15 0.024(2) 0.026(3) 0.026(2) 0.0027(19) 0.001(2) -0.0049(19)
C16 0.043(3) 0.029(3) 0.023(3) 0.002(2) 0.010(2) -0.001(2)
C17 0.059(5) 0.027(4) 0.017(3) 0.000 0.000 -0.004(3)

loop_
_atom_type_symbol
_atom_type_description
_atom_type_scat_dispersion_real
_atom_type_scat_dispersion_imag
_atom_type_scat_source
C C 0.0033 0.0016 'International Tables Vol C Tables 4.2.6.8 and 6.1.1.4'
H H 0.0000 0.0000 'International Tables Vol C Tables 4.2.6.8 and 6.1.1.4'
N N 0.0061 0.0033 'International Tables Vol C Tables 4.2.6.8 and 6.1.1.4'
O O 0.0106 0.0060 'International Tables Vol C Tables 4.2.6.8 and 6.1.1.4'
Bi Bi -4.1077 10.2566 'International Tables Vol C Tables 4.2.6.8 and 6.1.1.4'

loop_
_geom_angle_atom_site_label_1
_geom_angle_atom_site_label_2
_geom_angle_atom_site_label_3
_geom_angle
_geom_angle_site_symmetry_1
_geom_angle_site_symmetry_3
C8 Bi1 C8 141.6(2) 2_655 .
C8 Bi1 C14 109.21(11) 2_655 .
C8 Bi1 C14 109.21(11) . .
C8 Bi1 O2 90.29(13) 2_655 .
C8 Bi1 O2 92.69(13) . .
C14 Bi1 O2 85.47(7) . .
C8 Bi1 O2 92.69(13) 2_655 2_655
C8 Bi1 O2 90.29(13) . 2_655
C14 Bi1 O2 85.47(7) . 2_655
O2 Bi1 O2 170.93(14) . 2_655
C1 O2 Bi1 107.9(3) . .
O3 N12 O1 123.7(4) . .
O3 N12 C5 118.4(4) . .
O1 N12 C5 117.9(4) . .
O4 C1 O2 123.0(4) . .
O4 C1 C2 120.6(4) . .
O2 C1 C2 116.3(4) . .
C3 C2 C7 119.7(4) . .
C3 C2 C1 120.5(4) . .
C7 C2 C1 119.8(4) . .
C4 C3 C2 120.0(5) . .
C5 C4 C3 118.7(4) . .
C4 C5 C6 123.0(4) . .
C4 C5 N12 118.4(4) . .
C6 C5 N12 118.6(4) . .
C7 C6 C5 118.0(5) . .
C6 C7 C2 120.5(5) . .
C13 C8 C9 122.0(4) . .
C13 C8 Bi1 116.2(3) . .
C9 C8 Bi1 121.9(3) . .
C8 C9 C10 118.4(4) . .
C11 C10 C9 119.6(5) . .
C10 C11 C12 121.7(5) . .
C11 C12 C13 119.5(4) . .
C12 C13 C8 118.8(4) . .
C15 C14 C15 120.3(6) . 2_655
C15 C14 Bi1 119.9(3) . .
C15 C14 Bi1 119.9(3) 2_655 .
C14 C15 C16 119.8(5) . .
C17 C16 C15 119.8(5) . .
C16 C17 C16 120.3(7) . 2_655

loop_
_geom_bond_atom_site_label_1
_geom_bond_atom_site_label_2
_geom_bond_distance
_geom_bond_site_symmetry_2
Bi1 C8 2.180(4) 2_655
Bi1 C8 2.180(4) .
Bi1 C14 2.198(6) .
Bi1 O2 2.280(3) .
Bi1 O2 2.280(3) 2_655
O1 N12 1.235(5) .
O2 C1 1.292(5) .
O3 N12 1.223(5) .
O4 C1 1.238(5) .
N12 C5 1.486(5) .
C1 C2 1.514(6) .
C2 C3 1.385(6) .
C2 C7 1.390(7) .
C3 C4 1.378(7) .
C4 C5 1.363(7) .
C5 C6 1.375(7) .
C6 C7 1.373(6) .
C8 C13 1.391(6) .
C8 C9 1.394(6) .
C9 C10 1.399(6) .
C10 C11 1.380(7) .
C11 C12 1.386(7) .
C12 C13 1.390(6) .
C14 C15 1.388(6) .
C14 C15 1.388(6) 2_655
C15 C16 1.397(7) .
C16 C17 1.387(7) .
C17 C16 1.387(7) 2_655
